data_2009846
loop_
_publ_author_name
'Attfield, Martin P.'
'Morris, Russell E.'
'Cheetham, Anthony K.'

_publ_section_title
;
 Synthesis and structures of two isostructural phosphites,
 Fe~11~(HPO~3~)~8~(OH)~6~ and Mn~11~(HPO~3~)~8~(OH)~6~
;
_journal_issue 7
_journal_name_full 'Acta Crystallographica Section C'
_journal_page_first 981
_journal_page_last 984
_journal_paper_doi 10.1107/S0108270194001368
_journal_volume 50
_journal_year 1994
_chemical_formula_moiety '11Mn 2+ , 8H P O3 2- , 6OH 1-'
_chemical_formula_structural 'Mn11 (H P O3)8 (O H)6'
_chemical_formula_sum 'H14 Mn11 O30 P8'
_chemical_formula_weight 1346.2
_chemical_name_systematic 'Manganese Hydroxyphosphite'
_space_group_IT_number 186
_symmetry_cell_setting hexagonal
_symmetry_space_group_name_Hall 'P 6c -2c'
_symmetry_space_group_name_H-M 'P 63 m c'
_cell_angle_alpha 90
_cell_angle_beta 90
_cell_angle_gamma 120
_cell_formula_units_Z 1
_cell_length_a 13.1957(6)
_cell_length_b 13.1957(6)
_cell_length_c 5.1770(3)
_cell_volume 780.68(7)
_cod_data_source_file br1071.cif
_cod_data_source_block II
_cod_depositor_comments
;
 Changing the _atom_site_occupancy data item value from '?' to '1'
 for all fully occupied atom sites.

 Antanas Vaitkus,
 2017-02-13

 Adding the _atom_type_symbol data item to the _atom_type loop.
 The values of the _atom_type_symbol data item were inferred from
 the _atom_site_type_symbol and _atom_site_label data items.

 Antanas Vaitkus,
 2017-01-11

The following automatic conversions were performed:
'_symmetry_cell_setting' value 'Hexagonal' changed to 'hexagonal'
according to '/home/saulius/struct/CIF-dictionaries/cif_core.dic'
dictionary named 'cif_core.dic' version 2.4.1 from 2010-06-29.

Automatic conversion script
Id: cif_fix_enum 1527 2010-12-29 10:47:43Z saulius 

The following automatic conversions were performed:

'_symmetry_cell_setting' value 'Hexagonal' changed to 'hexagonal'
according to /home/saulius/struct/CIF-dictionaries/cif_core.dic
dictionary named 'cif_core.dic' version 2.4.1 from 2010-06-29.

Automatic conversion script
Id: cif_fix_values 1715 2011-07-08 13:25:40Z adriana 
;
_cod_original_cell_volume 780.68(8)
_cod_database_code 2009846

loop_
_symmetry_equiv_pos_as_xyz
x,y,z
x-y,x,z+1/2
-y,x-y,z
-x,-y,z+1/2
-x+y,-x,z
y,-x+y,z+1/2
-x+y,y,z
y,x,z+1/2
x,x-y,z
x-y,-y,z+1/2
-y,-x,z
-x,-x+y,z+1/2

loop_
_atom_site_label
_atom_site_fract_x
_atom_site_fract_y
_atom_site_fract_z
_atom_site_U_iso_or_equiv
_atom_site_thermal_displace_type
_atom_site_calc_flag
_atom_site_calc_attached_atom
_atom_site_refinement_flags
_atom_site_occupancy
_atom_site_disorder_group
_atom_site_type_symbol
Mn(1) 0.5730(3) 0.6529(3) 0.0700 0.0098(7) Uiso ? ? T 0.909(8) ? Mn
P(1) 0.8391(3) 0.1609 0.050(3) 0.0094(7) Uiso ? ? ST 1 ? P
P(2) 0.3333 0.6666 0.826(3) 0.0086(7) Uiso ? ? ST 1 ? P
O(1) 0.8050(7) 0.1950 0.809(4) 0.0175(7) Uiso ? ? ST 1 ? O
O(2) 0.6540(10) 0.9200(9) 0.714(2) 0.0144(7) Uiso ? ? T 1 ? O
O(3) 0.6043(7) 0.3957 0.425(3) 0.0162(7) Uiso ? ? ST 1 ? O
O(4) 0.5255(8) 0.4745 0.891(3) 0.0145(7) Uiso ? ? ST 1 ? O
H(1) 0.8958 0.1042 0.9769 0.025 Uiso calc P(1) ? 1 ? H
H(2) 0.3333 0.6666 0.5760 0.025 Uiso calc P(2) ? 1 ? H

loop_
_atom_type_symbol
_atom_type_scat_source
H IntTabIV
Mn IntTabIV
O IntTabIV
P IntTabIV

loop_
_geom_angle_atom_site_label_1
_geom_angle_atom_site_label_2
_geom_angle_atom_site_label_3
_geom_angle_site_symmetry_1
_geom_angle_site_symmetry_3
_geom_angle
_geom_angle_publ_flag
O(2) Mn(1) O(1) 2_654 2_554 91.7(5) yes
O(2) Mn(1) O(1) 9_564 2_554 101.6(5) yes
O(3) Mn(1) O(1) 4_664 2_554 100.1(5) yes
O(4) Mn(1) O(1) 1_554 2_554 169.4(5) yes
O(4) Mn(1) O(1) 4_664 2_554 92.8(5) yes
O(2) Mn(1) O(2) 9_564 2_654 92.7(4) yes
O(3) Mn(1) O(2) 4_664 2_654 165.8(4) yes
O(4) Mn(1) O(2) 1_554 2_654 85.0(4) yes
O(4) Mn(1) O(2) 4_664 2_654 87.2(5) yes
O(3) Mn(1) O(2) 4_664 9_564 92.6(5) yes
O(4) Mn(1) O(2) 1_554 9_564 88.6(5) yes
O(4) Mn(1) O(2) 4_664 9_564 165.5(5) yes
O(4) Mn(1) O(3) 1_554 4_664 81.9(6) yes
O(4) Mn(1) O(3) 4_664 4_664 84.4(5) yes
O(4) Mn(1) O(4) 4_664 1_554 76.9(4) yes
O(2) P(1) O(1) 6_554 1_554 112.1(7) yes
O(2) P(1) O(1) 10_664 1_554 112.1(7) yes
H(1) P(1) O(1) 1_554 1_554 103.3 yes
O(2) P(1) O(2) 10_664 6_554 108.1(11) yes
H(1) P(1) O(2) 1_554 6_554 110.5 yes
H(1) P(1) O(2) 1_554 10_664 110.5 yes
O(3) P(2) O(3) 4_665 2_555 109.1(9) yes
O(3) P(2) O(3) 6_565 2_555 109.1(9) yes
H(2) P(2) O(3) 1_555 2_555 109.8 yes
O(3) P(2) O(3) 6_565 4_665 109.1(8) yes
H(2) P(2) O(3) 1_555 4_665 109.8 yes
H(2) P(2) O(3) 1_555 6_565 109.8 yes

loop_
_geom_bond_atom_site_label_1
_geom_bond_atom_site_label_2
_geom_bond_site_symmetry_1
_geom_bond_site_symmetry_2
_geom_bond_distance
_geom_bond_publ_flag
Mn(1) Mn(1) . 11_665 2.981(7) yes
Mn(1) O(1) . 2_554 2.190(10) yes
Mn(1) O(2) . 2_654 2.250(10) yes
Mn(1) O(2) . 9_564 2.133(9) yes
Mn(1) O(3) . 4_664 2.220(10) yes
Mn(1) O(4) . 1_554 2.31(2) yes
Mn(1) O(4) . 4_664 2.260(10) yes
P(1) O(1) . 1_554 1.47(2) yes
P(1) O(2) . 6_554 1.520(10) yes
P(1) O(2) . 10_664 1.520(10) yes
P(1) H(1) . 1_554 1.30 yes
P(2) O(3) . 2_555 1.52(2) yes
P(2) O(3) . 4_665 1.52(2) yes
P(2) O(3) . 6_565 1.52(2) yes
P(2) H(2) . 1_555 1.29 yes
